data_7202964
loop_
_publ_author_name
'Zhao, Jiong-Peng'
'Hu, Bo-Wen'
'Liu, Fu-Chen'
'Hu, Xin'
'Zeng, Yong-Fei'
'Bu, Xian-He'

_publ_section_title
;
 Arenedisulfonate--lanthanide supramolecular architectures with
 phenanthroline as a co-ligand: syntheses and structures
;
_journal_issue 10
_journal_name_full CrystEngComm
_journal_page_first 902
_journal_paper_doi 10.1039/b707622c
_journal_volume 9
_journal_year 2007
_chemical_formula_sum 'C39 H35 N4 O14 S3 Tb'
_chemical_formula_weight 1038.81
_chemical_name_systematic
;
?
;
_space_group_IT_number 2
_symmetry_cell_setting triclinic
_symmetry_space_group_name_Hall '-P 1'
_symmetry_space_group_name_H-M 'P -1'
_atom_sites_solution_hydrogens geom
_atom_sites_solution_primary direct
_atom_sites_solution_secondary difmap
_audit_creation_method SHELXL-97
_cell_angle_alpha 88.391(3)
_cell_angle_beta 76.116(3)
_cell_angle_gamma 77.176(3)
_cell_formula_units_Z 2
_cell_length_a 12.175(3)
_cell_length_b 12.937(3)
_cell_length_c 13.847(3)
_cell_measurement_reflns_used 6133
_cell_measurement_temperature 294(2)
_cell_measurement_theta_max 26.4957
_cell_measurement_theta_min 2.5894
_cell_volume 2063.7(8)
_computing_structure_refinement 'SHELXL-97 (Sheldrick, 1997)'
_computing_structure_solution 'SHELXS-97 (Sheldrick, 1990)'
_diffrn_ambient_temperature 294(2)
_diffrn_measured_fraction_theta_full 0.950
_diffrn_measured_fraction_theta_max 0.950
_diffrn_measurement_device_type 'CCD area detector'
_diffrn_measurement_method 'phi and omega scans'
_diffrn_radiation_monochromator graphite
_diffrn_radiation_source 'fine-focus sealed tube'
_diffrn_radiation_type MoK\a
_diffrn_radiation_wavelength 0.71073
_diffrn_reflns_av_R_equivalents 0.0194
_diffrn_reflns_av_sigmaI/netI 0.0438
_diffrn_reflns_limit_h_max 15
_diffrn_reflns_limit_h_min -15
_diffrn_reflns_limit_k_max 11
_diffrn_reflns_limit_k_min -16
_diffrn_reflns_limit_l_max 13
_diffrn_reflns_limit_l_min -17
_diffrn_reflns_number 11483
_diffrn_reflns_theta_full 26.66
_diffrn_reflns_theta_max 26.66
_diffrn_reflns_theta_min 1.52
_diffrn_standards_decay_% 0
_diffrn_standards_interval_count 0
_diffrn_standards_number 0
_exptl_absorpt_coefficient_mu 1.938
_exptl_absorpt_correction_type none
_exptl_crystal_colour yellow
_exptl_crystal_density_diffrn 1.672
_exptl_crystal_density_meas 1.665
_exptl_crystal_density_method 'not measured'
_exptl_crystal_description block
_exptl_crystal_F_000 1044
_exptl_crystal_size_max 0.32
_exptl_crystal_size_mid 0.23
_exptl_crystal_size_min 0.16
_refine_diff_density_max 1.018
_refine_diff_density_min -0.596
_refine_diff_density_rms 0.096
_refine_ls_extinction_method none
_refine_ls_goodness_of_fit_ref 1.045
_refine_ls_hydrogen_treatment constr
_refine_ls_matrix_type full
_refine_ls_number_parameters 550
_refine_ls_number_reflns 8285
_refine_ls_number_restraints 0
_refine_ls_restrained_S_all 1.045
_refine_ls_R_factor_all 0.0431
_refine_ls_R_factor_gt 0.0319
_refine_ls_shift/su_max 0.002
_refine_ls_shift/su_mean 0.000
_refine_ls_structure_factor_coef Fsqd
_refine_ls_weighting_details 'calc w=1/[\s^2^(Fo^2^)+(0.0423P)^2^+0.9162P] where P=(Fo^2^+2Fc^2^)/3'
_refine_ls_weighting_scheme calc
_refine_ls_wR_factor_gt 0.0773
_refine_ls_wR_factor_ref 0.0833
_reflns_number_gt 7070
_reflns_number_total 8285
_reflns_threshold_expression >2sigma(I)
_cod_data_source_file b707622c.txt
_cod_data_source_block 4
_cod_depositor_comments
;
The following automatic conversions were performed:
'_symmetry_cell_setting' value 'Triclinic' changed to 'triclinic'
according to '/home/saulius/struct/CIF-dictionaries/cif_core.dic'
dictionary named 'cif_core.dic' version 2.4.1 from 2010-06-29.

Automatic conversion script
Id: cif_fix_enum 1527 2010-12-29 10:47:43Z saulius 
;
_cod_original_cell_volume 2063.9(8)
_cod_original_sg_symbol_H-M p-1
_cod_database_code 7202964

loop_
_symmetry_equiv_pos_as_xyz
'x, y, z'
'-x, -y, -z'

loop_
_atom_site_label
_atom_site_type_symbol
_atom_site_fract_x
_atom_site_fract_y
_atom_site_fract_z
_atom_site_U_iso_or_equiv
_atom_site_adp_type
_atom_site_occupancy
_atom_site_symmetry_multiplicity
_atom_site_calc_flag
_atom_site_refinement_flags
_atom_site_disorder_assembly
_atom_site_disorder_group
Tb1 Tb 0.606211(15) 0.826414(13) 0.727736(13) 0.02448(6) Uani 1 1 d . . .
S1 S 0.54058(10) 0.75874(9) 1.00056(8) 0.0422(3) Uani 1 1 d . . .
O1 O 0.5977(3) 0.7626(2) 0.8925(2) 0.0449(7) Uani 1 1 d . . .
N1 N 0.7434(3) 0.9299(3) 0.5962(3) 0.0354(8) Uani 1 1 d . . .
C1 C 0.7544(4) 0.9260(4) 0.4969(3) 0.0443(11) Uani 1 1 d . . .
H1A H 0.7222 0.8770 0.4717 0.053 Uiso 1 1 calc R . .
O1W O 0.5040(3) 0.9833(3) 0.8392(4) 0.0959(17) Uani 1 1 d . . .
S2 S 0.91275(8) 0.68035(8) 0.70247(8) 0.0337(2) Uani 1 1 d . . .
N2 N 0.7506(3) 0.9219(3) 0.7954(3) 0.0372(8) Uani 1 1 d . . .
O2 O 0.6295(3) 0.7314(3) 1.0593(2) 0.0566(9) Uani 1 1 d . . .
O2W O 0.4872(3) 0.9697(3) 0.6430(3) 0.0620(10) Uani 1 1 d . . .
C2 C 0.8119(4) 0.9922(4) 0.4283(4) 0.0490(12) Uani 1 1 d . . .
H2A H 0.8195 0.9843 0.3603 0.059 Uiso 1 1 calc R . .
S3 S 0.54801(9) 0.75695(8) 0.48103(7) 0.0329(2) Uani 1 1 d . . .
N3 N 0.3850(3) 0.8088(3) 0.7791(2) 0.0323(7) Uani 1 1 d . . .
O3 O 0.4517(3) 0.8560(3) 1.0366(3) 0.0591(9) Uani 1 1 d . . .
O3W O 0.6786(4) 0.8393(3) 0.2071(3) 0.0701(11) Uani 1 1 d . . .
C3 C 0.8564(4) 1.0683(4) 0.4646(4) 0.0520(13) Uani 1 1 d . . .
H3A H 0.8913 1.1144 0.4213 0.062 Uiso 1 1 calc R . .
N4 N 0.5651(3) 0.6287(2) 0.7373(2) 0.0299(7) Uani 1 1 d . . .
O4 O 0.7898(2) 0.7105(2) 0.6924(2) 0.0335(6) Uani 1 1 d . . .
C4 C 0.8951(4) 1.1526(4) 0.6123(5) 0.0614(15) Uani 1 1 d . . .
H4A H 0.9242 1.2043 0.5727 0.074 Uiso 1 1 calc R . .
O4W O 0.9191(7) 0.6099(6) 1.0082(4) 0.154(3) Uani 1 1 d . . .
O5 O 0.9818(3) 0.7550(2) 0.6544(3) 0.0526(8) Uani 1 1 d . . .
C5 C 0.8969(4) 1.1496(4) 0.7100(5) 0.0621(15) Uani 1 1 d . . .
H5A H 0.9268 1.1997 0.7362 0.074 Uiso 1 1 calc R . .
O5W O 0.9341(5) 0.7876(6) 0.1278(5) 0.139(2) Uani 1 1 d . . .
O6 O 0.9179(3) 0.6570(3) 0.8057(2) 0.0541(9) Uani 1 1 d . . .
C6 C 0.8660(4) 1.0560(4) 0.8744(4) 0.0582(14) Uani 1 1 d . . .
H6A H 0.9009 1.1011 0.9018 0.070 Uiso 1 1 calc R . .
O7 O 0.6047(3) 0.7569(2) 0.5655(2) 0.0385(7) Uani 1 1 d . . .
C7 C 0.8261(4) 0.9746(4) 0.9304(4) 0.0564(13) Uani 1 1 d . . .
H7A H 0.8369 0.9625 0.9943 0.068 Uiso 1 1 calc R . .
O8 O 0.6359(3) 0.7331(2) 0.3855(2) 0.0467(8) Uani 1 1 d . . .
C8 C 0.7685(4) 0.9106(4) 0.8874(4) 0.0475(11) Uani 1 1 d . . .
H8A H 0.7414 0.8572 0.9256 0.057 Uiso 1 1 calc R . .
O9 O 0.4595(3) 0.8557(2) 0.4804(2) 0.0442(7) Uani 1 1 d . . .
C9 C 0.8482(4) 1.0758(3) 0.5683(4) 0.0455(11) Uani 1 1 d . . .
C10 C 0.8528(4) 1.0693(3) 0.7747(4) 0.0502(12) Uani 1 1 d . . .
C11 C 0.7938(3) 1.0015(3) 0.6318(3) 0.0366(10) Uani 1 1 d . . .
C12 C 0.7969(3) 0.9989(3) 0.7369(3) 0.0365(9) Uani 1 1 d . . .
C13 C 0.2959(4) 0.8955(3) 0.8010(3) 0.0414(10) Uani 1 1 d . . .
H13A H 0.3136 0.9619 0.7990 0.050 Uiso 1 1 calc R . .
C14 C 0.1772(4) 0.8902(4) 0.8268(3) 0.0467(11) Uani 1 1 d . . .
H14A H 0.1194 0.9519 0.8418 0.056 Uiso 1 1 calc R . .
C15 C 0.1478(4) 0.7921(4) 0.8295(3) 0.0447(11) Uani 1 1 d . . .
H15A H 0.0705 0.7874 0.8451 0.054 Uiso 1 1 calc R . .
C16 C 0.2148(4) 0.5928(4) 0.8108(3) 0.0487(12) Uani 1 1 d . . .
H16A H 0.1382 0.5855 0.8264 0.058 Uiso 1 1 calc R . .
C17 C 0.3020(4) 0.5053(4) 0.7909(3) 0.0446(11) Uani 1 1 d . . .
H17A H 0.2842 0.4388 0.7936 0.053 Uiso 1 1 calc R . .
C18 C 0.5166(4) 0.4224(3) 0.7440(3) 0.0391(10) Uani 1 1 d . . .
H18A H 0.5018 0.3547 0.7462 0.047 Uiso 1 1 calc R . .
C19 C 0.6301(4) 0.4355(3) 0.7197(3) 0.0404(10) Uani 1 1 d . . .
H19A H 0.6921 0.3770 0.7055 0.048 Uiso 1 1 calc R . .
C20 C 0.6495(4) 0.5403(3) 0.7168(3) 0.0369(9) Uani 1 1 d . . .
H20A H 0.7259 0.5479 0.6996 0.044 Uiso 1 1 calc R . .
C21 C 0.2389(4) 0.6983(3) 0.8080(3) 0.0369(9) Uani 1 1 d . . .
C22 C 0.4232(4) 0.5128(3) 0.7654(3) 0.0356(9) Uani 1 1 d . . .
C23 C 0.3568(3) 0.7103(3) 0.7832(3) 0.0296(8) Uani 1 1 d . . .
C24 C 0.4514(3) 0.6158(3) 0.7613(3) 0.0281(8) Uani 1 1 d . . .
C25 C 0.4671(4) 0.6509(3) 1.0117(3) 0.0364(9) Uani 1 1 d . . .
C26 C 0.5332(4) 0.5412(3) 0.9921(3) 0.0352(9) Uani 1 1 d . . .
C27 C 0.6575(4) 0.5113(4) 0.9595(3) 0.0436(10) Uani 1 1 d . . .
H27A H 0.6995 0.5641 0.9480 0.052 Uiso 1 1 calc R . .
C28 C 0.7160(4) 0.4070(4) 0.9449(3) 0.0483(11) Uani 1 1 d . . .
H28A H 0.7967 0.3902 0.9258 0.058 Uiso 1 1 calc R . .
C29 C 0.3465(4) 0.6759(4) 1.0409(3) 0.0442(10) Uani 1 1 d . . .
H29A H 0.3066 0.7463 1.0512 0.053 Uiso 1 1 calc R . .
C30 C 0.9713(3) 0.5558(3) 0.6322(3) 0.0310(8) Uani 1 1 d . . .
C31 C 0.9741(3) 0.5504(3) 0.5269(3) 0.0286(8) Uani 1 1 d . . .
C32 C 0.9281(3) 0.6403(3) 0.4720(3) 0.0349(9) Uani 1 1 d . . .
H32A H 0.8943 0.7052 0.5055 0.042 Uiso 1 1 calc R . .
C33 C 0.9329(4) 0.6325(3) 0.3722(3) 0.0390(10) Uani 1 1 d . . .
H33A H 0.9032 0.6918 0.3391 0.047 Uiso 1 1 calc R . .
C34 C 1.0163(3) 0.4667(3) 0.6810(3) 0.0373(9) Uani 1 1 d . . .
H34A H 1.0134 0.4716 0.7485 0.045 Uiso 1 1 calc R . .
C35 C 0.4719(3) 0.6505(3) 0.5027(3) 0.0297(8) Uani 1 1 d . . .
C36 C 0.5344(3) 0.5400(3) 0.4926(3) 0.0269(8) Uani 1 1 d . . .
C37 C 0.6595(3) 0.5072(3) 0.4686(3) 0.0341(9) Uani 1 1 d . . .
H37A H 0.7036 0.5584 0.4602 0.041 Uiso 1 1 calc R . .
C38 C 0.7151(3) 0.4012(3) 0.4577(3) 0.0394(10) Uani 1 1 d . . .
H38A H 0.7957 0.3820 0.4405 0.047 Uiso 1 1 calc R . .
C39 C 0.3507(3) 0.6786(3) 0.5274(3) 0.0360(9) Uani 1 1 d . . .
H39A H 0.3129 0.7498 0.5342 0.043 Uiso 1 1 calc R . .

loop_
_atom_site_aniso_label
_atom_site_aniso_U_11
_atom_site_aniso_U_22
_atom_site_aniso_U_33
_atom_site_aniso_U_23
_atom_site_aniso_U_13
_atom_site_aniso_U_12
Tb1 0.02291(9) 0.02220(9) 0.03058(10) 0.00172(6) -0.00807(7) -0.00799(7)
S1 0.0545(7) 0.0491(6) 0.0299(5) 0.0010(5) -0.0105(5) -0.0252(5)
O1 0.0558(19) 0.0541(19) 0.0313(16) 0.0033(13) -0.0085(14) -0.0279(16)
N1 0.0315(17) 0.0292(17) 0.049(2) 0.0097(15) -0.0118(16) -0.0122(14)
C1 0.037(2) 0.047(3) 0.052(3) 0.012(2) -0.016(2) -0.013(2)
O1W 0.059(2) 0.077(3) 0.157(4) -0.071(3) -0.060(3) 0.019(2)
S2 0.0249(5) 0.0329(5) 0.0447(6) -0.0069(4) -0.0101(4) -0.0066(4)
N2 0.0354(18) 0.0351(18) 0.045(2) -0.0025(15) -0.0113(16) -0.0139(15)
O2 0.071(2) 0.070(2) 0.0455(19) 0.0057(16) -0.0286(17) -0.0340(19)
O2W 0.0439(19) 0.049(2) 0.077(2) 0.0269(17) 0.0024(17) 0.0028(15)
C2 0.034(2) 0.054(3) 0.057(3) 0.021(2) -0.006(2) -0.013(2)
S3 0.0421(6) 0.0308(5) 0.0342(5) 0.0089(4) -0.0172(4) -0.0177(4)
N3 0.0278(17) 0.0331(17) 0.0385(19) 0.0031(14) -0.0086(14) -0.0114(14)
O3 0.070(2) 0.047(2) 0.058(2) -0.0114(16) -0.0061(18) -0.0185(17)
O3W 0.114(3) 0.042(2) 0.058(2) 0.0051(16) -0.022(2) -0.024(2)
C3 0.031(2) 0.044(3) 0.074(4) 0.028(2) -0.001(2) -0.011(2)
N4 0.0331(17) 0.0275(16) 0.0325(17) 0.0044(13) -0.0104(14) -0.0116(14)
O4 0.0232(13) 0.0316(14) 0.0462(16) -0.0034(12) -0.0095(12) -0.0053(11)
C4 0.042(3) 0.033(2) 0.112(5) 0.014(3) -0.012(3) -0.022(2)
O4W 0.224(8) 0.178(6) 0.075(4) 0.003(4) -0.007(4) -0.104(6)
O5 0.0359(17) 0.0414(18) 0.081(2) -0.0106(16) -0.0025(16) -0.0204(14)
C5 0.047(3) 0.038(3) 0.107(5) -0.009(3) -0.013(3) -0.024(2)
O5W 0.145(5) 0.185(6) 0.137(5) 0.024(4) -0.066(4) -0.107(5)
O6 0.053(2) 0.059(2) 0.0507(19) -0.0136(16) -0.0260(16) 0.0026(16)
C6 0.036(2) 0.054(3) 0.089(4) -0.029(3) -0.019(3) -0.010(2)
O7 0.0506(17) 0.0352(15) 0.0408(16) 0.0076(12) -0.0230(14) -0.0205(13)
C7 0.047(3) 0.068(3) 0.061(3) -0.019(3) -0.018(2) -0.019(3)
O8 0.057(2) 0.0482(18) 0.0400(17) 0.0098(14) -0.0090(15) -0.0255(16)
C8 0.041(2) 0.053(3) 0.054(3) -0.007(2) -0.014(2) -0.017(2)
O9 0.0523(18) 0.0317(15) 0.0579(19) 0.0108(14) -0.0273(16) -0.0143(14)
C9 0.027(2) 0.030(2) 0.077(3) 0.013(2) -0.007(2) -0.0097(17)
C10 0.033(2) 0.035(2) 0.085(4) -0.015(2) -0.015(2) -0.0102(19)
C11 0.0223(19) 0.0223(19) 0.063(3) 0.0065(18) -0.0056(19) -0.0058(15)
C12 0.0233(19) 0.027(2) 0.058(3) -0.0035(18) -0.0088(19) -0.0059(16)
C13 0.033(2) 0.037(2) 0.054(3) 0.001(2) -0.011(2) -0.0053(18)
C14 0.028(2) 0.053(3) 0.055(3) 0.000(2) -0.007(2) -0.004(2)
C15 0.027(2) 0.060(3) 0.050(3) 0.001(2) -0.0117(19) -0.011(2)
C16 0.044(3) 0.061(3) 0.052(3) 0.004(2) -0.011(2) -0.035(2)
C17 0.052(3) 0.048(3) 0.047(3) 0.008(2) -0.016(2) -0.034(2)
C18 0.059(3) 0.033(2) 0.034(2) 0.0051(17) -0.017(2) -0.023(2)
C19 0.054(3) 0.024(2) 0.042(2) -0.0009(17) -0.015(2) -0.0052(19)
C20 0.034(2) 0.032(2) 0.047(2) 0.0035(18) -0.0121(19) -0.0099(18)
C21 0.036(2) 0.048(2) 0.032(2) 0.0022(18) -0.0092(18) -0.0195(19)
C22 0.048(2) 0.039(2) 0.029(2) 0.0085(17) -0.0143(18) -0.024(2)
C23 0.0308(19) 0.037(2) 0.0252(19) 0.0019(15) -0.0086(16) -0.0135(16)
C24 0.038(2) 0.0291(19) 0.0250(19) 0.0066(15) -0.0150(16) -0.0162(17)
C25 0.045(2) 0.046(2) 0.025(2) 0.0070(17) -0.0124(18) -0.021(2)
C26 0.042(2) 0.049(3) 0.0227(19) 0.0056(17) -0.0125(17) -0.022(2)
C27 0.039(2) 0.055(3) 0.042(2) 0.005(2) -0.010(2) -0.021(2)
C28 0.037(2) 0.062(3) 0.049(3) 0.007(2) -0.013(2) -0.015(2)
C29 0.044(3) 0.049(3) 0.040(2) 0.004(2) -0.010(2) -0.013(2)
C30 0.0209(18) 0.029(2) 0.044(2) 0.0021(17) -0.0090(16) -0.0064(15)
C31 0.0207(17) 0.0254(18) 0.040(2) 0.0009(16) -0.0061(16) -0.0078(14)
C32 0.030(2) 0.0256(19) 0.047(2) 0.0011(17) -0.0086(18) -0.0034(16)
C33 0.033(2) 0.035(2) 0.048(3) 0.0087(19) -0.0104(19) -0.0056(18)
C34 0.033(2) 0.042(2) 0.039(2) 0.0008(18) -0.0086(18) -0.0119(18)
C35 0.037(2) 0.0282(19) 0.030(2) 0.0029(15) -0.0134(17) -0.0134(17)
C36 0.0301(19) 0.0293(19) 0.0262(18) 0.0036(15) -0.0113(15) -0.0124(16)
C37 0.030(2) 0.038(2) 0.041(2) 0.0072(17) -0.0112(17) -0.0175(17)
C38 0.0234(19) 0.043(2) 0.051(3) 0.003(2) -0.0088(18) -0.0078(18)
C39 0.033(2) 0.031(2) 0.044(2) 0.0005(17) -0.0136(19) -0.0038(17)

loop_
_atom_type_symbol
_atom_type_description
_atom_type_scat_dispersion_real
_atom_type_scat_dispersion_imag
_atom_type_scat_source
C C 0.0033 0.0016 'International Tables Vol C Tables 4.2.6.8 and 6.1.1.4'
H H 0.0000 0.0000 'International Tables Vol C Tables 4.2.6.8 and 6.1.1.4'
N N 0.0061 0.0033 'International Tables Vol C Tables 4.2.6.8 and 6.1.1.4'
O O 0.0106 0.0060 'International Tables Vol C Tables 4.2.6.8 and 6.1.1.4'
S S 0.1246 0.1234 'International Tables Vol C Tables 4.2.6.8 and 6.1.1.4'
Tb Tb -0.1723 4.1537 'International Tables Vol C Tables 4.2.6.8 and 6.1.1.4'

loop_
_geom_angle_atom_site_label_1
_geom_angle_atom_site_label_2
_geom_angle_atom_site_label_3
_geom_angle
_geom_angle_site_symmetry_1
_geom_angle_site_symmetry_3
_geom_angle_publ_flag
O4 Tb1 O1 83.20(10) . . ?
O4 Tb1 O7 81.28(9) . . ?
O1 Tb1 O7 137.50(9) . . ?
O4 Tb1 O1W 137.14(10) . . ?
O1 Tb1 O1W 75.08(15) . . ?
O7 Tb1 O1W 138.10(12) . . ?
O4 Tb1 O2W 138.86(10) . . ?
O1 Tb1 O2W 137.32(11) . . ?
O7 Tb1 O2W 71.44(11) . . ?
O1W Tb1 O2W 67.41(14) . . ?
O4 Tb1 N3 136.70(10) . . ?
O1 Tb1 N3 80.41(10) . . ?
O7 Tb1 N3 84.37(10) . . ?
O1W Tb1 N3 75.58(12) . . ?
O2W Tb1 N3 71.35(10) . . ?
O4 Tb1 N1 75.29(10) . . ?
O1 Tb1 N1 136.48(10) . . ?
O7 Tb1 N1 76.13(10) . . ?
O1W Tb1 N1 95.75(15) . . ?
O2W Tb1 N1 68.75(10) . . ?
N3 Tb1 N1 139.37(10) . . ?
O4 Tb1 N2 72.75(10) . . ?
O1 Tb1 N2 75.84(10) . . ?
O7 Tb1 N2 134.71(10) . . ?
O1W Tb1 N2 66.37(11) . . ?
O2W Tb1 N2 105.59(11) . . ?
N3 Tb1 N2 139.05(10) . . ?
N1 Tb1 N2 61.87(11) . . ?
O4 Tb1 N4 74.39(9) . . ?
O1 Tb1 N4 70.39(10) . . ?
O7 Tb1 N4 67.37(9) . . ?
O1W Tb1 N4 128.73(14) . . ?
O2W Tb1 N4 119.45(11) . . ?
N3 Tb1 N4 62.38(10) . . ?
N1 Tb1 N4 135.24(10) . . ?
N2 Tb1 N4 134.93(10) . . ?
O3 S1 O2 113.8(2) . . ?
O3 S1 O1 112.2(2) . . ?
O2 S1 O1 110.1(2) . . ?
O3 S1 C25 107.2(2) . . ?
O2 S1 C25 107.03(19) . . ?
O1 S1 C25 106.00(18) . . ?
S1 O1 Tb1 153.5(2) . . ?
C1 N1 C11 117.0(3) . . ?
C1 N1 Tb1 123.6(3) . . ?
C11 N1 Tb1 118.8(3) . . ?
N1 C1 C2 124.1(4) . . ?
N1 C1 H1A 117.9 . . ?
C2 C1 H1A 117.9 . . ?
O5 S2 O6 115.1(2) . . ?
O5 S2 O4 112.47(18) . . ?
O6 S2 O4 111.43(18) . . ?
O5 S2 C30 106.70(18) . . ?
O6 S2 C30 106.50(19) . . ?
O4 S2 C30 103.61(16) . . ?
C8 N2 C12 117.2(4) . . ?
C8 N2 Tb1 123.9(3) . . ?
C12 N2 Tb1 118.3(3) . . ?
C3 C2 C1 118.9(5) . . ?
C3 C2 H2A 120.6 . . ?
C1 C2 H2A 120.6 . . ?
O9 S3 O8 113.33(18) . . ?
O9 S3 O7 111.82(17) . . ?
O8 S3 O7 110.82(18) . . ?
O9 S3 C35 106.60(18) . . ?
O8 S3 C35 107.59(18) . . ?
O7 S3 C35 106.23(16) . . ?
C13 N3 C23 117.3(3) . . ?
C13 N3 Tb1 121.6(3) . . ?
C23 N3 Tb1 121.0(2) . . ?
C2 C3 C9 119.5(4) . . ?
C2 C3 H3A 120.2 . . ?
C9 C3 H3A 120.2 . . ?
C20 N4 C24 117.0(3) . . ?
C20 N4 Tb1 123.4(2) . . ?
C24 N4 Tb1 119.6(2) . . ?
S2 O4 Tb1 150.60(16) . . ?
C5 C4 C9 121.0(4) . . ?
C5 C4 H4A 119.5 . . ?
C9 C4 H4A 119.5 . . ?
C4 C5 C10 121.3(5) . . ?
C4 C5 H5A 119.4 . . ?
C10 C5 H5A 119.4 . . ?
C7 C6 C10 119.4(4) . . ?
C7 C6 H6A 120.3 . . ?
C10 C6 H6A 120.3 . . ?
S3 O7 Tb1 150.51(18) . . ?
C6 C7 C8 118.4(5) . . ?
C6 C7 H7A 120.8 . . ?
C8 C7 H7A 120.8 . . ?
N2 C8 C7 124.6(5) . . ?
N2 C8 H8A 117.7 . . ?
C7 C8 H8A 117.7 . . ?
C3 C9 C11 117.7(4) . . ?
C3 C9 C4 122.9(4) . . ?
C11 C9 C4 119.3(5) . . ?
C12 C10 C6 118.0(4) . . ?
C12 C10 C5 119.3(5) . . ?
C6 C10 C5 122.6(4) . . ?
N1 C11 C9 122.5(4) . . ?
N1 C11 C12 118.7(3) . . ?
C9 C11 C12 118.8(4) . . ?
N2 C12 C10 122.2(4) . . ?
N2 C12 C11 117.8(3) . . ?
C10 C12 C11 119.8(4) . . ?
N3 C13 C14 123.6(4) . . ?
N3 C13 H13A 118.2 . . ?
C14 C13 H13A 118.2 . . ?
C15 C14 C13 119.5(4) . . ?
C15 C14 H14A 120.2 . . ?
C13 C14 H14A 120.2 . . ?
C14 C15 C21 118.9(4) . . ?
C14 C15 H15A 120.6 . . ?
C21 C15 H15A 120.6 . . ?
C17 C16 C21 120.9(4) . . ?
C17 C16 H16A 119.5 . . ?
C21 C16 H16A 119.5 . . ?
C16 C17 C22 121.5(4) . . ?
C16 C17 H17A 119.2 . . ?
C22 C17 H17A 119.2 . . ?
C19 C18 C22 119.7(4) . . ?
C19 C18 H18A 120.2 . . ?
C22 C18 H18A 120.2 . . ?
C18 C19 C20 118.7(4) . . ?
C18 C19 H19A 120.7 . . ?
C20 C19 H19A 120.7 . . ?
N4 C20 C19 124.5(4) . . ?
N4 C20 H20A 117.8 . . ?
C19 C20 H20A 117.8 . . ?
C15 C21 C23 118.2(4) . . ?
C15 C21 C16 121.9(4) . . ?
C23 C21 C16 119.9(4) . . ?
C18 C22 C24 117.7(4) . . ?
C18 C22 C17 122.7(4) . . ?
C24 C22 C17 119.5(4) . . ?
N3 C23 C21 122.4(4) . . ?
N3 C23 C24 118.3(3) . . ?
C21 C23 C24 119.3(3) . . ?
N4 C24 C22 122.5(3) . . ?
N4 C24 C23 118.7(3) . . ?
C22 C24 C23 118.8(3) . . ?
C29 C25 C26 121.8(4) . . ?
C29 C25 S1 117.6(3) . . ?
C26 C25 S1 120.6(3) . . ?
C27 C26 C26 119.2(5) . 2_667 ?
C27 C26 C25 124.0(4) . . ?
C26 C26 C25 116.8(5) 2_667 . ?
C28 C27 C26 122.0(4) . . ?
C28 C27 H27A 119.0 . . ?
C26 C27 H27A 119.0 . . ?
C27 C28 C29 120.3(4) . 2_667 ?
C27 C28 H28A 119.9 . . ?
C29 C28 H28A 119.9 2_667 . ?
C25 C29 C28 119.9(4) . 2_667 ?
C25 C29 H29A 120.0 . . ?
C28 C29 H29A 120.0 2_667 . ?
C34 C30 C31 121.1(4) . . ?
C34 C30 S2 118.3(3) . . ?
C31 C30 S2 120.6(3) . . ?
C32 C31 C30 123.6(3) . . ?
C32 C31 C31 118.0(4) . 2_766 ?
C30 C31 C31 118.4(4) . 2_766 ?
C33 C32 C31 122.0(4) . . ?
C33 C32 H32A 119.0 . . ?
C31 C32 H32A 119.0 . . ?
C32 C33 C34 120.2(4) . 2_766 ?
C32 C33 H33A 119.9 . . ?
C34 C33 H33A 119.9 2_766 . ?
C30 C34 C33 120.3(4) . 2_766 ?
C30 C34 H34A 119.8 . . ?
C33 C34 H34A 119.8 2_766 . ?
C39 C35 C36 121.5(3) . . ?
C39 C35 S3 117.2(3) . . ?
C36 C35 S3 121.3(3) . . ?
C37 C36 C36 119.3(4) . 2_666 ?
C37 C36 C35 123.5(3) . . ?
C36 C36 C35 117.2(4) 2_666 . ?
C38 C37 C36 121.4(3) . . ?
C38 C37 H37A 119.3 . . ?
C36 C37 H37A 119.3 . . ?
C37 C38 C39 120.2(4) . 2_666 ?
C37 C38 H38A 119.9 . . ?
C39 C38 H38A 119.9 2_666 . ?
C35 C39 C38 120.3(4) . 2_666 ?
C35 C39 H39A 119.8 . . ?
C38 C39 H39A 119.8 2_666 . ?

loop_
_geom_bond_atom_site_label_1
_geom_bond_atom_site_label_2
_geom_bond_distance
_geom_bond_site_symmetry_2
_geom_bond_publ_flag
Tb1 O4 2.348(3) . ?
Tb1 O1 2.391(3) . ?
Tb1 O7 2.449(3) . ?
Tb1 O1W 2.486(4) . ?
Tb1 O2W 2.532(3) . ?
Tb1 N3 2.675(3) . ?
Tb1 N1 2.702(3) . ?
Tb1 N2 2.705(3) . ?
Tb1 N4 2.707(3) . ?
S1 O3 1.474(4) . ?
S1 O2 1.481(3) . ?
S1 O1 1.495(3) . ?
S1 C25 1.802(4) . ?
N1 C1 1.350(6) . ?
N1 C11 1.378(5) . ?
C1 C2 1.424(6) . ?
C1 H1A 0.9300 . ?
S2 O5 1.462(3) . ?
S2 O6 1.466(3) . ?
S2 O4 1.501(3) . ?
S2 C30 1.816(4) . ?
N2 C8 1.341(6) . ?
N2 C12 1.397(5) . ?
C2 C3 1.382(7) . ?
C2 H2A 0.9300 . ?
S3 O9 1.479(3) . ?
S3 O8 1.479(3) . ?
S3 O7 1.494(3) . ?
S3 C35 1.804(4) . ?
N3 C13 1.360(5) . ?
N3 C23 1.388(5) . ?
C3 C9 1.421(7) . ?
C3 H3A 0.9300 . ?
N4 C20 1.342(5) . ?
N4 C24 1.390(5) . ?
C4 C5 1.358(8) . ?
C4 C9 1.461(7) . ?
C4 H4A 0.9300 . ?
C5 C10 1.461(7) . ?
C5 H5A 0.9300 . ?
C6 C7 1.395(8) . ?
C6 C10 1.430(7) . ?
C6 H6A 0.9300 . ?
C7 C8 1.419(6) . ?
C7 H7A 0.9300 . ?
C8 H8A 0.9300 . ?
C9 C11 1.446(6) . ?
C10 C12 1.428(6) . ?
C11 C12 1.464(6) . ?
C13 C14 1.420(6) . ?
C13 H13A 0.9300 . ?
C14 C15 1.389(6) . ?
C14 H14A 0.9300 . ?
C15 C21 1.434(6) . ?
C15 H15A 0.9300 . ?
C16 C17 1.352(7) . ?
C16 C21 1.456(6) . ?
C16 H16A 0.9300 . ?
C17 C22 1.458(6) . ?
C17 H17A 0.9300 . ?
C18 C19 1.389(6) . ?
C18 C22 1.420(6) . ?
C18 H18A 0.9300 . ?
C19 C20 1.425(5) . ?
C19 H19A 0.9300 . ?
C20 H20A 0.9300 . ?
C21 C23 1.437(5) . ?
C22 C24 1.444(5) . ?
C23 C24 1.463(6) . ?
C25 C29 1.392(6) . ?
C25 C26 1.465(6) . ?
C26 C27 1.437(6) . ?
C26 C26 1.456(8) 2_667 ?
C27 C28 1.374(7) . ?
C27 H27A 0.9300 . ?
C28 C29 1.430(6) 2_667 ?
C28 H28A 0.9300 . ?
C29 C28 1.430(6) 2_667 ?
C29 H29A 0.9300 . ?
C30 C34 1.392(6) . ?
C30 C31 1.453(6) . ?
C31 C32 1.453(5) . ?
C31 C31 1.455(7) 2_766 ?
C32 C33 1.375(6) . ?
C32 H32A 0.9300 . ?
C33 C34 1.434(6) 2_766 ?
C33 H33A 0.9300 . ?
C34 C33 1.434(6) 2_766 ?
C34 H34A 0.9300 . ?
C35 C39 1.398(5) . ?
C35 C36 1.456(5) . ?
C36 C37 1.445(5) . ?
C36 C36 1.452(7) 2_666 ?
C37 C38 1.382(6) . ?
C37 H37A 0.9300 . ?
C38 C39 1.423(6) 2_666 ?
C38 H38A 0.9300 . ?
C39 C38 1.423(6) 2_666 ?
C39 H39A 0.9300 . ?

loop_
_geom_torsion_atom_site_label_1
_geom_torsion_atom_site_label_2
_geom_torsion_atom_site_label_3
_geom_torsion_atom_site_label_4
_geom_torsion
_geom_torsion_site_symmetry_1
_geom_torsion_site_symmetry_2
_geom_torsion_site_symmetry_3
_geom_torsion_site_symmetry_4
_geom_torsion_publ_flag
O3 S1 O1 Tb1 -22.3(5) . . . . ?
O2 S1 O1 Tb1 -150.1(4) . . . . ?
C25 S1 O1 Tb1 94.4(4) . . . . ?
O4 Tb1 O1 S1 178.9(4) . . . . ?
O7 Tb1 O1 S1 -112.0(4) . . . . ?
O1W Tb1 O1 S1 36.2(4) . . . . ?
O2W Tb1 O1 S1 7.2(5) . . . . ?
N3 Tb1 O1 S1 -41.3(4) . . . . ?
N1 Tb1 O1 S1 118.7(4) . . . . ?
N2 Tb1 O1 S1 105.0(4) . . . . ?
N4 Tb1 O1 S1 -105.3(4) . . . . ?
O4 Tb1 N1 C1 93.7(3) . . . . ?
O1 Tb1 N1 C1 156.7(3) . . . . ?
O7 Tb1 N1 C1 9.2(3) . . . . ?
O1W Tb1 N1 C1 -129.0(3) . . . . ?
O2W Tb1 N1 C1 -66.0(3) . . . . ?
N3 Tb1 N1 C1 -54.5(4) . . . . ?
N2 Tb1 N1 C1 171.7(3) . . . . ?
N4 Tb1 N1 C1 45.0(4) . . . . ?
O4 Tb1 N1 C11 -95.0(3) . . . . ?
O1 Tb1 N1 C11 -32.0(3) . . . . ?
O7 Tb1 N1 C11 -179.5(3) . . . . ?
O1W Tb1 N1 C11 42.3(3) . . . . ?
O2W Tb1 N1 C11 105.3(3) . . . . ?
N3 Tb1 N1 C11 116.8(3) . . . . ?
N2 Tb1 N1 C11 -17.0(2) . . . . ?
N4 Tb1 N1 C11 -143.7(2) . . . . ?
C11 N1 C1 C2 -1.4(6) . . . . ?
Tb1 N1 C1 C2 170.0(3) . . . . ?
O4 Tb1 N2 C8 -89.5(3) . . . . ?
O1 Tb1 N2 C8 -2.3(3) . . . . ?
O7 Tb1 N2 C8 -147.4(3) . . . . ?
O1W Tb1 N2 C8 77.4(4) . . . . ?
O2W Tb1 N2 C8 133.5(3) . . . . ?
N3 Tb1 N2 C8 54.1(4) . . . . ?
N1 Tb1 N2 C8 -171.7(4) . . . . ?
N4 Tb1 N2 C8 -44.5(4) . . . . ?
O4 Tb1 N2 C12 99.8(3) . . . . ?
O1 Tb1 N2 C12 -173.0(3) . . . . ?
O7 Tb1 N2 C12 41.9(3) . . . . ?
O1W Tb1 N2 C12 -93.3(3) . . . . ?
O2W Tb1 N2 C12 -37.2(3) . . . . ?
N3 Tb1 N2 C12 -116.6(3) . . . . ?
N1 Tb1 N2 C12 17.6(3) . . . . ?
N4 Tb1 N2 C12 144.8(3) . . . . ?
N1 C1 C2 C3 -2.4(7) . . . . ?
O4 Tb1 N3 C13 175.6(3) . . . . ?
O1 Tb1 N3 C13 106.3(3) . . . . ?
O7 Tb1 N3 C13 -113.5(3) . . . . ?
O1W Tb1 N3 C13 29.4(3) . . . . ?
O2W Tb1 N3 C13 -41.2(3) . . . . ?
N1 Tb1 N3 C13 -52.5(4) . . . . ?
N2 Tb1 N3 C13 51.3(4) . . . . ?
N4 Tb1 N3 C13 179.1(3) . . . . ?
O4 Tb1 N3 C23 -5.2(3) . . . . ?
O1 Tb1 N3 C23 -74.5(3) . . . . ?
O7 Tb1 N3 C23 65.7(3) . . . . ?
O1W Tb1 N3 C23 -151.4(3) . . . . ?
O2W Tb1 N3 C23 138.0(3) . . . . ?
N1 Tb1 N3 C23 126.7(3) . . . . ?
N2 Tb1 N3 C23 -129.5(3) . . . . ?
N4 Tb1 N3 C23 -1.7(2) . . . . ?
C1 C2 C3 C9 2.7(6) . . . . ?
O4 Tb1 N4 C20 -3.2(3) . . . . ?
O1 Tb1 N4 C20 -91.4(3) . . . . ?
O7 Tb1 N4 C20 83.7(3) . . . . ?
O1W Tb1 N4 C20 -141.9(3) . . . . ?
O2W Tb1 N4 C20 134.5(3) . . . . ?
N3 Tb1 N4 C20 179.3(3) . . . . ?
N1 Tb1 N4 C20 45.8(3) . . . . ?
N2 Tb1 N4 C20 -47.7(3) . . . . ?
O4 Tb1 N4 C24 179.1(3) . . . . ?
O1 Tb1 N4 C24 90.9(3) . . . . ?
O7 Tb1 N4 C24 -94.0(3) . . . . ?
O1W Tb1 N4 C24 40.4(3) . . . . ?
O2W Tb1 N4 C24 -43.2(3) . . . . ?
N3 Tb1 N4 C24 1.6(2) . . . . ?
N1 Tb1 N4 C24 -131.9(2) . . . . ?
N2 Tb1 N4 C24 134.6(2) . . . . ?
O5 S2 O4 Tb1 -66.2(4) . . . . ?
O6 S2 O4 Tb1 64.8(4) . . . . ?
C30 S2 O4 Tb1 178.9(3) . . . . ?
O1 Tb1 O4 S2 -68.6(3) . . . . ?
O7 Tb1 O4 S2 151.1(4) . . . . ?
O1W Tb1 O4 S2 -9.3(5) . . . . ?
O2W Tb1 O4 S2 102.7(4) . . . . ?
N3 Tb1 O4 S2 -136.8(3) . . . . ?
N1 Tb1 O4 S2 73.2(3) . . . . ?
N2 Tb1 O4 S2 8.6(3) . . . . ?
N4 Tb1 O4 S2 -140.1(4) . . . . ?
C9 C4 C5 C10 0.4(8) . . . . ?
O9 S3 O7 Tb1 18.3(4) . . . . ?
O8 S3 O7 Tb1 145.8(3) . . . . ?
C35 S3 O7 Tb1 -97.6(3) . . . . ?
O4 Tb1 O7 S3 -175.2(3) . . . . ?
O1 Tb1 O7 S3 115.0(3) . . . . ?
O1W Tb1 O7 S3 -15.2(4) . . . . ?
O2W Tb1 O7 S3 -26.4(3) . . . . ?
N3 Tb1 O7 S3 45.8(3) . . . . ?
N1 Tb1 O7 S3 -98.3(3) . . . . ?
N2 Tb1 O7 S3 -120.2(3) . . . . ?
N4 Tb1 O7 S3 108.2(3) . . . . ?
C10 C6 C7 C8 -2.9(7) . . . . ?
C12 N2 C8 C7 3.2(7) . . . . ?
Tb1 N2 C8 C7 -167.6(4) . . . . ?
C6 C7 C8 N2 0.8(7) . . . . ?
C2 C3 C9 C11 0.5(6) . . . . ?
C2 C3 C9 C4 178.7(4) . . . . ?
C5 C4 C9 C3 -172.7(5) . . . . ?
C5 C4 C9 C11 5.4(7) . . . . ?
C7 C6 C10 C12 1.0(7) . . . . ?
C7 C6 C10 C5 -177.2(5) . . . . ?
C4 C5 C10 C12 -5.9(7) . . . . ?
C4 C5 C10 C6 172.3(5) . . . . ?
C1 N1 C11 C9 4.9(6) . . . . ?
Tb1 N1 C11 C9 -167.0(3) . . . . ?
C1 N1 C11 C12 -172.3(4) . . . . ?
Tb1 N1 C11 C12 15.8(4) . . . . ?
C3 C9 C11 N1 -4.6(6) . . . . ?
C4 C9 C11 N1 177.2(4) . . . . ?
C3 C9 C11 C12 172.7(4) . . . . ?
C4 C9 C11 C12 -5.6(6) . . . . ?
C8 N2 C12 C10 -5.1(6) . . . . ?
Tb1 N2 C12 C10 166.2(3) . . . . ?
C8 N2 C12 C11 170.8(4) . . . . ?
Tb1 N2 C12 C11 -17.9(4) . . . . ?
C6 C10 C12 N2 3.1(6) . . . . ?
C5 C10 C12 N2 -178.6(4) . . . . ?
C6 C10 C12 C11 -172.7(4) . . . . ?
C5 C10 C12 C11 5.5(6) . . . . ?
N1 C11 C12 N2 1.4(5) . . . . ?
C9 C11 C12 N2 -175.9(3) . . . . ?
N1 C11 C12 C10 177.5(4) . . . . ?
C9 C11 C12 C10 0.1(6) . . . . ?
C23 N3 C13 C14 -0.5(6) . . . . ?
Tb1 N3 C13 C14 178.8(3) . . . . ?
N3 C13 C14 C15 -0.6(7) . . . . ?
C13 C14 C15 C21 1.2(7) . . . . ?
C21 C16 C17 C22 -0.4(7) . . . . ?
C22 C18 C19 C20 -0.1(6) . . . . ?
C24 N4 C20 C19 -1.1(6) . . . . ?
Tb1 N4 C20 C19 -178.9(3) . . . . ?
C18 C19 C20 N4 0.9(6) . . . . ?
C14 C15 C21 C23 -0.8(6) . . . . ?
C14 C15 C21 C16 179.1(4) . . . . ?
C17 C16 C21 C15 -179.5(4) . . . . ?
C17 C16 C21 C23 0.4(6) . . . . ?
C19 C18 C22 C24 -0.3(6) . . . . ?
C19 C18 C22 C17 179.6(4) . . . . ?
C16 C17 C22 C18 -179.8(4) . . . . ?
C16 C17 C22 C24 0.1(6) . . . . ?
C13 N3 C23 C21 0.9(5) . . . . ?
Tb1 N3 C23 C21 -178.4(3) . . . . ?
C13 N3 C23 C24 -179.1(3) . . . . ?
Tb1 N3 C23 C24 1.6(4) . . . . ?
C15 C21 C23 N3 -0.3(6) . . . . ?
C16 C21 C23 N3 179.8(4) . . . . ?
C15 C21 C23 C24 179.7(4) . . . . ?
C16 C21 C23 C24 -0.2(6) . . . . ?
C20 N4 C24 C22 0.7(5) . . . . ?
Tb1 N4 C24 C22 178.5(3) . . . . ?
C20 N4 C24 C23 -179.4(3) . . . . ?
Tb1 N4 C24 C23 -1.5(4) . . . . ?
C18 C22 C24 N4 0.0(5) . . . . ?
C17 C22 C24 N4 -179.9(4) . . . . ?
C18 C22 C24 C23 -179.9(3) . . . . ?
C17 C22 C24 C23 0.1(5) . . . . ?
N3 C23 C24 N4 0.0(5) . . . . ?
C21 C23 C24 N4 180.0(3) . . . . ?
N3 C23 C24 C22 179.9(3) . . . . ?
C21 C23 C24 C22 -0.1(5) . . . . ?
O3 S1 C25 C29 5.8(4) . . . . ?
O2 S1 C25 C29 128.2(3) . . . . ?
O1 S1 C25 C29 -114.3(3) . . . . ?
O3 S1 C25 C26 -173.2(3) . . . . ?
O2 S1 C25 C26 -50.8(4) . . . . ?
O1 S1 C25 C26 66.7(3) . . . . ?
C29 C25 C26 C27 178.5(4) . . . . ?
S1 C25 C26 C27 -2.6(5) . . . . ?
C29 C25 C26 C26 -2.0(6) . . . 2_667 ?
S1 C25 C26 C26 176.9(3) . . . 2_667 ?
C26 C26 C27 C28 -1.5(7) 2_667 . . . ?
C25 C26 C27 C28 178.0(4) . . . . ?
C26 C27 C28 C29 2.0(7) . . . 2_667 ?
C26 C25 C29 C28 1.7(6) . . . 2_667 ?
S1 C25 C29 C28 -177.3(3) . . . 2_667 ?
O5 S2 C30 C34 119.0(3) . . . . ?
O6 S2 C30 C34 -4.4(4) . . . . ?
O4 S2 C30 C34 -122.1(3) . . . . ?
O5 S2 C30 C31 -59.2(3) . . . . ?
O6 S2 C30 C31 177.3(3) . . . . ?
O4 S2 C30 C31 59.7(3) . . . . ?
C34 C30 C31 C32 179.7(4) . . . . ?
S2 C30 C31 C32 -2.1(5) . . . . ?
C34 C30 C31 C31 -0.5(6) . . . 2_766 ?
S2 C30 C31 C31 177.7(3) . . . 2_766 ?
C30 C31 C32 C33 179.5(4) . . . . ?
C31 C31 C32 C33 -0.3(6) 2_766 . . . ?
C31 C32 C33 C34 0.5(6) . . . 2_766 ?
C31 C30 C34 C33 0.3(6) . . . 2_766 ?
S2 C30 C34 C33 -177.9(3) . . . 2_766 ?
O9 S3 C35 C39 -8.4(4) . . . . ?
O8 S3 C35 C39 -130.2(3) . . . . ?
O7 S3 C35 C39 111.0(3) . . . . ?
O9 S3 C35 C36 170.4(3) . . . . ?
O8 S3 C35 C36 48.5(3) . . . . ?
O7 S3 C35 C36 -70.2(3) . . . . ?
C39 C35 C36 C37 -179.1(4) . . . . ?
S3 C35 C36 C37 2.2(5) . . . . ?
C39 C35 C36 C36 1.3(6) . . . 2_666 ?
S3 C35 C36 C36 -177.4(3) . . . 2_666 ?
C36 C36 C37 C38 1.1(7) 2_666 . . . ?
C35 C36 C37 C38 -178.5(4) . . . . ?
C36 C37 C38 C39 -1.6(6) . . . 2_666 ?
C36 C35 C39 C38 -0.8(6) . . . 2_666 ?
S3 C35 C39 C38 178.0(3) . . . 2_666 ?
